data_4108138
loop_
_publ_author_name
'Jie Han'
'Chung-Wah Yau'
'Chi-Keung Lam'
'Thomas C. W. Mak'

_publ_section_title
;
 Designed Supramolecular Assembly of Hydrogen-Bonded Anionic Rosette
 Layers
;
_journal_name_full 'Journal of the American Chemical Society'
_journal_page_first 10315
_journal_page_last 10326
_journal_paper_doi 10.1021/ja802425q
_journal_volume 130
_journal_year 2008
_chemical_formula_sum 'C29 H42 N4 O8'
_chemical_formula_weight 574.67
_chemical_name_common '[(C3H7)4N][C(NH2)3][(C6H3)2(COOH)2(COO)2]'
_chemical_name_systematic
; 
 ? 
;
_space_group_IT_number 14
_symmetry_cell_setting monoclinic
_symmetry_space_group_name_Hall '-P 2yn'
_symmetry_space_group_name_H-M 'P 1 21/n 1'
_atom_sites_solution_hydrogens geom
_atom_sites_solution_primary direct
_atom_sites_solution_secondary difmap
_audit_creation_method SHELXL-97
_cell_angle_alpha 90.00
_cell_angle_beta 101.315(3)
_cell_angle_gamma 90.00
_cell_formula_units_Z 4
_cell_length_a 12.2393(17)
_cell_length_b 15.769(2)
_cell_length_c 16.204(2)
_cell_measurement_temperature 293(2)
_cell_volume 3066.6(7)
_computing_structure_refinement 'SHELXL-97 (Sheldrick, 1997)'
_computing_structure_solution 'SHELXS-97 (Sheldrick, 1990)'
_diffrn_ambient_temperature 293(2)
_diffrn_measured_fraction_theta_full 0.995
_diffrn_measured_fraction_theta_max 0.995
_diffrn_radiation_monochromator graphite
_diffrn_radiation_source 'fine-focus sealed tube'
_diffrn_radiation_type MoK\a
_diffrn_radiation_wavelength 0.71073
_diffrn_reflns_av_R_equivalents 0.0419
_diffrn_reflns_av_sigmaI/netI 0.0486
_diffrn_reflns_limit_h_max 16
_diffrn_reflns_limit_h_min -16
_diffrn_reflns_limit_k_max 20
_diffrn_reflns_limit_k_min -21
_diffrn_reflns_limit_l_max 21
_diffrn_reflns_limit_l_min -13
_diffrn_reflns_number 21199
_diffrn_reflns_theta_full 28.35
_diffrn_reflns_theta_max 28.35
_diffrn_reflns_theta_min 1.82
_exptl_absorpt_coefficient_mu 0.091
_exptl_absorpt_correction_T_max 1.000000
_exptl_absorpt_correction_T_min 0.780959
_exptl_absorpt_correction_type multi-scan
_exptl_crystal_colour colorless
_exptl_crystal_density_diffrn 1.245
_exptl_crystal_description block
_exptl_crystal_F_000 1232
_exptl_crystal_size_max 0.49
_exptl_crystal_size_mid 0.45
_exptl_crystal_size_min 0.27
_refine_diff_density_max 0.194
_refine_diff_density_min -0.197
_refine_diff_density_rms 0.041
_refine_ls_extinction_coef 0
_refine_ls_extinction_method SHELXL
_refine_ls_goodness_of_fit_ref 1.002
_refine_ls_hydrogen_treatment mixed
_refine_ls_matrix_type full
_refine_ls_number_parameters 396
_refine_ls_number_reflns 7634
_refine_ls_number_restraints 0
_refine_ls_restrained_S_all 1.002
_refine_ls_R_factor_all 0.0979
_refine_ls_R_factor_gt 0.0474
_refine_ls_shift/su_max 0.000
_refine_ls_shift/su_mean 0.000
_refine_ls_structure_factor_coef Fsqd
_refine_ls_weighting_details 'calc w=1/[\s^2^(Fo^2^)+(0.0542P)^2^+0.7218P] where P=(Fo^2^+2Fc^2^)/3'
_refine_ls_weighting_scheme calc
_refine_ls_wR_factor_gt 0.1083
_refine_ls_wR_factor_ref 0.1373
_reflns_number_gt 4415
_reflns_number_total 7634
_reflns_threshold_expression >2sigma(I)
_cod_data_source_file ja802425q-file002_5.cif
_cod_data_source_block complex5
_cod_original_cell_volume 3066.7(7)
_cod_database_code 4108138

loop_
_symmetry_equiv_pos_as_xyz
'x, y, z'
'-x+1/2, y+1/2, -z+1/2'
'-x, -y, -z'
'x-1/2, -y-1/2, z-1/2'

loop_
_atom_site_label
_atom_site_type_symbol
_atom_site_fract_x
_atom_site_fract_y
_atom_site_fract_z
_atom_site_U_iso_or_equiv
_atom_site_adp_type
_atom_site_occupancy
_atom_site_symmetry_multiplicity
_atom_site_calc_flag
_atom_site_refinement_flags
C1 C 0.48426(14) 0.31841(10) 0.60785(10) 0.0316(4) Uani 1 1 d .
C2 C 0.37415(14) 0.31587(11) 0.56278(10) 0.0361(4) Uani 1 1 d .
C3 C 0.34803(17) 0.35311(13) 0.48333(12) 0.0471(5) Uani 1 1 d .
H3C H 0.2683(19) 0.3542(13) 0.4538(13) 0.061(6) Uiso 1 1 d .
C4 C 0.42986(18) 0.38830(13) 0.44647(12) 0.0505(5) Uani 1 1 d .
H4C H 0.4096(17) 0.4142(13) 0.3921(14) 0.060(6) Uiso 1 1 d .
C5 C 0.53867(18) 0.38700(12) 0.48837(12) 0.0445(5) Uani 1 1 d .
H5C H 0.5952(16) 0.4111(12) 0.4652(12) 0.046(5) Uiso 1 1 d .
C6 C 0.56611(14) 0.35384(11) 0.56929(11) 0.0361(4) Uani 1 1 d .
C7 C 0.51456(13) 0.28889(11) 0.69777(10) 0.0315(4) Uani 1 1 d .
C8 C 0.55619(14) 0.20755(11) 0.71882(11) 0.0355(4) Uani 1 1 d .
C9 C 0.58659(16) 0.18307(13) 0.80265(12) 0.0430(4) Uani 1 1 d .
H9C H 0.6182(16) 0.1277(13) 0.8132(12) 0.050(6) Uiso 1 1 d .
C10 C 0.57017(16) 0.23696(14) 0.86581(12) 0.0456(5) Uani 1 1 d .
H10C H 0.5917(17) 0.2183(13) 0.9225(14) 0.058(6) Uiso 1 1 d .
C11 C 0.52985(15) 0.31741(13) 0.84591(11) 0.0401(4) Uani 1 1 d .
H11C H 0.5210(16) 0.3570(13) 0.8903(12) 0.050(6) Uiso 1 1 d .
C12 C 0.50544(13) 0.34502(11) 0.76293(10) 0.0335(4) Uani 1 1 d .
C13 C 0.28145(15) 0.26931(13) 0.59305(11) 0.0413(4) Uani 1 1 d .
C14 C 0.68613(16) 0.35670(13) 0.61339(12) 0.0440(4) Uani 1 1 d .
C15 C 0.56759(18) 0.14358(12) 0.65272(12) 0.0455(5) Uani 1 1 d .
C16 C 0.47792(15) 0.43738(12) 0.74725(11) 0.0401(4) Uani 1 1 d .
O1 O 0.18810(11) 0.30220(10) 0.58227(10) 0.0605(4) Uani 1 1 d .
O2 O 0.30390(11) 0.19594(9) 0.62492(9) 0.0522(4) Uani 1 1 d .
O3 O 0.75541(12) 0.31428(11) 0.58761(10) 0.0699(5) Uani 1 1 d .
O4 O 0.71251(11) 0.40687(10) 0.67748(9) 0.0572(4) Uani 1 1 d .
H4O H 0.6570 0.4320 0.6908 0.090(9) Uiso 1 1 d R
O5 O 0.39407(12) 0.46707(9) 0.76804(10) 0.0626(4) Uani 1 1 d .
O6 O 0.54799(11) 0.48133(8) 0.71707(8) 0.0498(3) Uani 1 1 d .
O7 O 0.65597(13) 0.10961(11) 0.65107(11) 0.0713(5) Uani 1 1 d .
O8 O 0.47692(13) 0.12453(9) 0.59881(8) 0.0531(4) Uani 1 1 d .
H8O H 0.4183 0.1488 0.6077 0.093(10) Uiso 1 1 d R
C17 C 0.51027(15) 0.67033(11) 0.84726(11) 0.0396(4) Uani 1 1 d .
N1 N 0.41049(13) 0.63587(10) 0.82781(11) 0.0494(4) Uani 1 1 d .
H1A H 0.3562 0.6568 0.8478 0.059 Uiso 1 1 calc R
H1B H 0.3996 0.5924 0.7951 0.059 Uiso 1 1 calc R
N2 N 0.59309(14) 0.63816(11) 0.81555(11) 0.0535(4) Uani 1 1 d .
H2A H 0.5815 0.5950 0.7825 0.064 Uiso 1 1 calc R
H2B H 0.6584 0.6604 0.8280 0.064 Uiso 1 1 calc R
N3 N 0.52632(14) 0.73717(10) 0.89761(11) 0.0512(4) Uani 1 1 d .
H3A H 0.4718 0.7579 0.9174 0.061 Uiso 1 1 calc R
H3B H 0.5913 0.7599 0.9105 0.061 Uiso 1 1 calc R
N4 N 0.61653(12) 0.12157(9) 0.34668(9) 0.0375(3) Uani 1 1 d .
C18 C 0.59169(18) 0.11064(13) 0.25172(11) 0.0496(5) Uani 1 1 d .
H18A H 0.5402 0.1549 0.2276 0.060 Uiso 1 1 calc R
H18B H 0.6604 0.1195 0.2315 0.060 Uiso 1 1 calc R
C19 C 0.5433(2) 0.02652(14) 0.21848(13) 0.0638(6) Uani 1 1 d .
H19A H 0.4757 0.0155 0.2395 0.077 Uiso 1 1 calc R
H19B H 0.5961 -0.0184 0.2383 0.077 Uiso 1 1 calc R
C20 C 0.5172(3) 0.02708(16) 0.12307(14) 0.0782(8) Uani 1 1 d .
H20A H 0.4871 -0.0270 0.1028 0.117 Uiso 1 1 calc R
H20B H 0.5842 0.0378 0.1024 0.117 Uiso 1 1 calc R
H20C H 0.4636 0.0707 0.1036 0.117 Uiso 1 1 calc R
C21 C 0.51480(14) 0.10311(12) 0.38393(12) 0.0415(4) Uani 1 1 d .
H21A H 0.4969 0.0434 0.3758 0.050 Uiso 1 1 calc R
H21B H 0.5339 0.1132 0.4441 0.050 Uiso 1 1 calc R
C22 C 0.41168(17) 0.15394(15) 0.34846(16) 0.0618(6) Uani 1 1 d .
H22A H 0.3935 0.1478 0.2877 0.074 Uiso 1 1 calc R
H22B H 0.4248 0.2135 0.3615 0.074 Uiso 1 1 calc R
C23 C 0.31623(18) 0.12206(18) 0.38674(17) 0.0739(7) Uani 1 1 d .
H23A H 0.2494 0.1521 0.3626 0.111 Uiso 1 1 calc R
H23B H 0.3330 0.1313 0.4464 0.111 Uiso 1 1 calc R
H23C H 0.3057 0.0625 0.3755 0.111 Uiso 1 1 calc R
C24 C 0.65111(16) 0.21297(12) 0.36725(12) 0.0432(4) Uani 1 1 d .
H24A H 0.5914 0.2498 0.3398 0.052 Uiso 1 1 calc R
H24B H 0.6590 0.2211 0.4275 0.052 Uiso 1 1 calc R
C25 C 0.75762(19) 0.24078(14) 0.34195(16) 0.0626(6) Uani 1 1 d .
H25A H 0.7499 0.2358 0.2814 0.075 Uiso 1 1 calc R
H25B H 0.8182 0.2041 0.3682 0.075 Uiso 1 1 calc R
C26 C 0.7848(2) 0.33210(15) 0.36844(16) 0.0692(7) Uani 1 1 d .
H26A H 0.8518 0.3492 0.3507 0.104 Uiso 1 1 calc R
H26B H 0.7952 0.3365 0.4286 0.104 Uiso 1 1 calc R
H26C H 0.7245 0.3683 0.3428 0.104 Uiso 1 1 calc R
C27 C 0.70813(15) 0.05940(12) 0.38345(11) 0.0433(4) Uani 1 1 d .
H27A H 0.6792 0.0023 0.3730 0.052 Uiso 1 1 calc R
H27B H 0.7688 0.0659 0.3534 0.052 Uiso 1 1 calc R
C28 C 0.75481(18) 0.06807(15) 0.47607(13) 0.0582(6) Uani 1 1 d .
H28A H 0.6968 0.0578 0.5079 0.070 Uiso 1 1 calc R
H28B H 0.7833 0.1250 0.4885 0.070 Uiso 1 1 calc R
C29 C 0.84818(19) 0.00375(17) 0.50045(16) 0.0713(7) Uani 1 1 d .
H29A H 0.8780 0.0079 0.5597 0.107 Uiso 1 1 calc R
H29B H 0.9060 0.0152 0.4696 0.107 Uiso 1 1 calc R
H29C H 0.8195 -0.0523 0.4874 0.107 Uiso 1 1 calc R

loop_
_atom_site_aniso_label
_atom_site_aniso_U_11
_atom_site_aniso_U_22
_atom_site_aniso_U_33
_atom_site_aniso_U_23
_atom_site_aniso_U_13
_atom_site_aniso_U_12
C1 0.0352(9) 0.0305(8) 0.0310(8) -0.0023(7) 0.0109(7) 0.0007(7)
C2 0.0377(9) 0.0385(9) 0.0325(9) -0.0001(7) 0.0080(7) -0.0029(8)
C3 0.0460(11) 0.0535(12) 0.0384(10) 0.0061(9) 0.0000(9) -0.0031(9)
C4 0.0637(14) 0.0528(12) 0.0344(10) 0.0115(9) 0.0081(9) -0.0037(10)
C5 0.0534(12) 0.0443(11) 0.0414(10) 0.0045(9) 0.0228(9) -0.0036(9)
C6 0.0376(9) 0.0369(9) 0.0374(9) -0.0014(8) 0.0162(7) 0.0009(7)
C7 0.0266(8) 0.0383(9) 0.0310(8) 0.0009(7) 0.0094(6) -0.0041(7)
C8 0.0325(9) 0.0394(10) 0.0359(9) 0.0012(8) 0.0095(7) -0.0014(7)
C9 0.0401(10) 0.0463(11) 0.0413(10) 0.0067(9) 0.0043(8) -0.0002(9)
C10 0.0425(11) 0.0615(13) 0.0306(9) 0.0066(9) 0.0017(8) -0.0072(9)
C11 0.0378(9) 0.0528(12) 0.0309(9) -0.0066(9) 0.0100(7) -0.0102(9)
C12 0.0282(8) 0.0403(9) 0.0339(9) -0.0020(7) 0.0105(7) -0.0060(7)
C13 0.0390(10) 0.0518(12) 0.0333(9) -0.0050(9) 0.0074(8) -0.0096(9)
C14 0.0385(10) 0.0521(11) 0.0453(11) 0.0070(9) 0.0183(8) 0.0023(9)
C15 0.0541(12) 0.0408(10) 0.0442(11) 0.0019(9) 0.0163(9) 0.0036(9)
C16 0.0426(10) 0.0417(10) 0.0394(10) -0.0074(8) 0.0161(8) -0.0057(8)
O1 0.0389(8) 0.0760(10) 0.0692(10) 0.0040(8) 0.0164(7) -0.0008(7)
O2 0.0478(8) 0.0520(8) 0.0576(8) 0.0068(7) 0.0126(6) -0.0143(6)
O3 0.0470(9) 0.0905(12) 0.0786(11) -0.0036(9) 0.0280(8) 0.0186(8)
O4 0.0373(8) 0.0785(10) 0.0570(9) -0.0107(8) 0.0124(7) -0.0068(7)
O5 0.0605(9) 0.0461(8) 0.0929(12) -0.0069(8) 0.0436(8) 0.0017(7)
O6 0.0584(9) 0.0399(7) 0.0587(8) -0.0028(6) 0.0300(7) -0.0095(6)
O7 0.0627(10) 0.0719(11) 0.0825(11) -0.0160(9) 0.0222(8) 0.0209(8)
O8 0.0629(9) 0.0461(8) 0.0487(8) -0.0114(6) 0.0066(7) 0.0026(7)
C17 0.0400(10) 0.0370(10) 0.0420(10) 0.0056(8) 0.0087(8) 0.0022(8)
N1 0.0395(9) 0.0440(9) 0.0662(11) -0.0093(8) 0.0139(8) -0.0009(7)
N2 0.0429(9) 0.0545(10) 0.0661(11) -0.0085(9) 0.0177(8) -0.0017(8)
N3 0.0453(9) 0.0469(10) 0.0614(11) -0.0107(8) 0.0105(8) -0.0031(8)
N4 0.0388(8) 0.0393(8) 0.0371(8) 0.0008(7) 0.0138(6) 0.0047(6)
C18 0.0684(14) 0.0474(11) 0.0356(10) 0.0014(9) 0.0163(9) 0.0014(10)
C19 0.0971(18) 0.0503(13) 0.0443(12) -0.0024(10) 0.0150(12) -0.0002(12)
C20 0.123(2) 0.0601(15) 0.0484(13) -0.0055(12) 0.0079(14) -0.0082(15)
C21 0.0382(10) 0.0443(10) 0.0443(10) -0.0010(8) 0.0141(8) 0.0024(8)
C22 0.0393(11) 0.0606(14) 0.0832(16) 0.0010(12) 0.0069(11) 0.0068(10)
C23 0.0370(11) 0.0939(19) 0.0915(18) -0.0124(15) 0.0146(12) 0.0063(12)
C24 0.0442(10) 0.0398(10) 0.0477(11) -0.0004(9) 0.0142(8) 0.0010(8)
C25 0.0592(14) 0.0579(14) 0.0788(16) 0.0033(12) 0.0333(12) -0.0039(11)
C26 0.0641(15) 0.0645(15) 0.0826(17) 0.0018(13) 0.0235(13) -0.0175(12)
C27 0.0391(10) 0.0471(11) 0.0480(11) 0.0055(9) 0.0193(8) 0.0099(8)
C28 0.0566(13) 0.0633(14) 0.0520(12) 0.0016(11) 0.0038(10) 0.0151(11)
C29 0.0537(14) 0.0869(18) 0.0695(15) 0.0098(14) 0.0031(12) 0.0193(12)

loop_
_atom_type_symbol
_atom_type_description
_atom_type_scat_dispersion_real
_atom_type_scat_dispersion_imag
_atom_type_scat_source
C C 0.0033 0.0016 'International Tables Vol C Tables 4.2.6.8 and 6.1.1.4'
H H 0.0000 0.0000 'International Tables Vol C Tables 4.2.6.8 and 6.1.1.4'
N N 0.0061 0.0033 'International Tables Vol C Tables 4.2.6.8 and 6.1.1.4'
O O 0.0106 0.0060 'International Tables Vol C Tables 4.2.6.8 and 6.1.1.4'

loop_
_geom_angle_atom_site_label_1
_geom_angle_atom_site_label_2
_geom_angle_atom_site_label_3
_geom_angle
C6 C1 C2 118.61(15)
C6 C1 C7 119.64(14)
C2 C1 C7 121.64(14)
C3 C2 C1 119.47(16)
C3 C2 C13 116.97(16)
C1 C2 C13 123.43(15)
C4 C3 C2 120.99(18)
C5 C4 C3 119.79(18)
C4 C5 C6 120.27(18)
C5 C6 C1 120.70(17)
C5 C6 C14 118.03(16)
C1 C6 C14 121.27(15)
C8 C7 C12 118.41(15)
C8 C7 C1 121.93(15)
C12 C7 C1 119.61(15)
C9 C8 C7 120.53(17)
C9 C8 C15 117.84(17)
C7 C8 C15 121.62(15)
C10 C9 C8 120.34(19)
C9 C10 C11 119.57(18)
C10 C11 C12 120.98(18)
C11 C12 C7 119.90(17)
C11 C12 C16 117.72(16)
C7 C12 C16 122.22(15)
O1 C13 O2 123.92(17)
O1 C13 C2 118.84(18)
O2 C13 C2 117.15(17)
O3 C14 O4 122.03(19)
O3 C14 C6 120.16(19)
O4 C14 C6 117.79(16)
O7 C15 O8 121.92(19)
O7 C15 C8 121.48(19)
O8 C15 C8 116.57(17)
O5 C16 O6 123.90(18)
O5 C16 C12 119.45(16)
O6 C16 C12 116.52(16)
N1 C17 N3 119.63(17)
N1 C17 N2 119.57(18)
N3 C17 N2 120.79(18)
C21 N4 C18 111.42(14)
C21 N4 C27 108.70(13)
C18 N4 C27 108.03(14)
C21 N4 C24 108.06(13)
C18 N4 C24 108.76(14)
C27 N4 C24 111.91(14)
C19 C18 N4 116.63(16)
C18 C19 C20 110.40(18)
C22 C21 N4 115.93(16)
C21 C22 C23 108.82(19)
C25 C24 N4 115.78(16)
C24 C25 C26 110.60(18)
C28 C27 N4 116.05(15)
C27 C28 C29 108.51(18)

loop_
_geom_bond_atom_site_label_1
_geom_bond_atom_site_label_2
_geom_bond_distance
C1 C6 1.397(2)
C1 C2 1.402(2)
C1 C7 1.505(2)
C2 C3 1.394(2)
C2 C13 1.512(2)
C3 C4 1.379(3)
C4 C5 1.371(3)
C5 C6 1.390(3)
C6 C14 1.503(3)
C7 C8 1.398(2)
C7 C12 1.399(2)
C8 C9 1.391(2)
C8 C15 1.498(3)
C9 C10 1.375(3)
C10 C11 1.376(3)
C11 C12 1.389(2)
C12 C16 1.505(3)
C13 O1 1.236(2)
C13 O2 1.275(2)
C14 O3 1.217(2)
C14 O4 1.295(2)
C15 O7 1.212(2)
C15 O8 1.306(2)
C16 O5 1.234(2)
C16 O6 1.272(2)
C17 N1 1.317(2)
C17 N3 1.324(2)
C17 N2 1.324(2)
N4 C21 1.515(2)
N4 C18 1.519(2)
N4 C27 1.520(2)
N4 C24 1.521(2)
C18 C19 1.508(3)
C19 C20 1.516(3)
C21 C22 1.510(3)
C22 C23 1.512(3)
C24 C25 1.507(3)
C25 C26 1.521(3)
C27 C28 1.504(3)
C28 C29 1.521(3)

loop_
_geom_hbond_atom_site_label_D
_geom_hbond_atom_site_label_H
_geom_hbond_atom_site_label_A
_geom_hbond_distance_DH
_geom_hbond_distance_HA
_geom_hbond_distance_DA
_geom_hbond_angle_DHA
_geom_hbond_site_symmetry_A
O4 H4O O6 0.85 1.67 2.520(2) 179.9 .
O8 H8O O2 0.85 1.66 2.507(2) 180.0 .
N1 H1A O2 0.86 2.18 3.026(2) 167.5 2_556
N1 H1B O5 0.86 2.02 2.826(2) 155.0 .
N2 H2A O6 0.86 2.08 2.936(2) 171.8 .
N2 H2B O7 0.86 2.37 3.046(2) 135.8 2_656
N3 H3A O1 0.86 2.08 2.895(2) 158.2 2_556
N3 H3B O3 0.86 2.06 2.902(2) 167.0 2_656

loop_
_geom_torsion_atom_site_label_1
_geom_torsion_atom_site_label_2
_geom_torsion_atom_site_label_3
_geom_torsion_atom_site_label_4
_geom_torsion
C6 C1 C2 C3 -3.9(3)
C7 C1 C2 C3 172.38(17)
C6 C1 C2 C13 171.83(16)
C7 C1 C2 C13 -11.9(3)
C1 C2 C3 C4 3.6(3)
C13 C2 C3 C4 -172.42(19)
C2 C3 C4 C5 -0.1(3)
C3 C4 C5 C6 -2.9(3)
C4 C5 C6 C1 2.5(3)
C4 C5 C6 C14 -177.96(18)
C2 C1 C6 C5 0.9(3)
C7 C1 C6 C5 -175.44(16)
C2 C1 C6 C14 -178.58(16)
C7 C1 C6 C14 5.1(2)
C6 C1 C7 C8 -86.5(2)
C2 C1 C7 C8 97.2(2)
C6 C1 C7 C12 90.81(19)
C2 C1 C7 C12 -85.4(2)
C12 C7 C8 C9 0.7(2)
C1 C7 C8 C9 178.04(15)
C12 C7 C8 C15 179.47(16)
C1 C7 C8 C15 -3.1(2)
C7 C8 C9 C10 3.7(3)
C15 C8 C9 C10 -175.17(17)
C8 C9 C10 C11 -4.0(3)
C9 C10 C11 C12 0.0(3)
C10 C11 C12 C7 4.4(3)
C10 C11 C12 C16 -171.20(16)
C8 C7 C12 C11 -4.6(2)
C1 C7 C12 C11 177.94(15)
C8 C7 C12 C16 170.74(15)
C1 C7 C12 C16 -6.7(2)
C3 C2 C13 O1 -43.7(3)
C1 C2 C13 O1 140.46(18)
C3 C2 C13 O2 133.08(18)
C1 C2 C13 O2 -42.8(2)
C5 C6 C14 O3 -67.1(3)
C1 C6 C14 O3 112.5(2)
C5 C6 C14 O4 111.3(2)
C1 C6 C14 O4 -69.2(2)
C9 C8 C15 O7 -56.7(3)
C7 C8 C15 O7 124.4(2)
C9 C8 C15 O8 121.24(19)
C7 C8 C15 O8 -57.6(2)
C11 C12 C16 O5 -63.7(2)
C7 C12 C16 O5 120.87(19)
C11 C12 C16 O6 112.40(19)
C7 C12 C16 O6 -63.0(2)
C21 N4 C18 C19 -54.2(2)
C27 N4 C18 C19 65.1(2)
C24 N4 C18 C19 -173.25(18)
N4 C18 C19 C20 176.83(19)
C18 N4 C21 C22 -55.8(2)
C27 N4 C21 C22 -174.68(17)
C24 N4 C21 C22 63.7(2)
N4 C21 C22 C23 174.93(18)
C21 N4 C24 C25 174.68(17)
C18 N4 C24 C25 -64.2(2)
C27 N4 C24 C25 55.0(2)
N4 C24 C25 C26 -178.16(18)
C21 N4 C27 C28 -66.5(2)
C18 N4 C27 C28 172.52(17)
C24 N4 C27 C28 52.8(2)
N4 C27 C28 C29 -177.51(18)
